data_7240557
loop_
_publ_author_name
'M\;aczka, Miros\/law'
'G\;agor, Anna'
'Pikul, Adam'
'Stefa\'nska, Dagmara'

_publ_section_title
;
 Novel hypophosphite hybrid perovskites of [CH3NH2NH2][Mn(H2POO)3] and
 [CH3NH2NH2][Mn(H2POO)2.83(HCOO)0.17] exhibiting antiferromagnetic order
 and red photoluminescence
;
_journal_issue 32
_journal_name_full 'RSC Advances'
_journal_page_first 19020
_journal_page_last 19026
_journal_paper_doi 10.1039/D0RA03397A
_journal_volume 10
_journal_year 2020
_chemical_formula_sum 'C1.17 H12.84 Mn N2 O6 P2.83'
_chemical_formula_weight 293.60
_space_group_crystal_system orthorhombic
_space_group_IT_number 62
_space_group_name_Hall '-P 2ac 2n'
_space_group_name_H-M_alt 'P n m a'
_atom_sites_solution_hydrogens mixed
_audit_creation_method SHELXL-2018/3
_audit_update_record
;
2020-03-09 deposited with the CCDC.	2020-05-13 downloaded from the CCDC.
;
_cell_angle_alpha 90
_cell_angle_beta 90
_cell_angle_gamma 90
_cell_formula_units_Z 4
_cell_length_a 9.3938(6)
_cell_length_b 13.3012(8)
_cell_length_c 8.5716(6)
_cell_measurement_reflns_used 3151
_cell_measurement_temperature 295(2)
_cell_measurement_theta_max 29.1630
_cell_measurement_theta_min 2.8060
_cell_volume 1071.01(12)
_computing_cell_refinement 'CrysAlisPro 1.171.38.43 (Rigaku OD, 2015)'
_computing_data_collection 'CrysAlisPro 1.171.38.43 (Rigaku OD, 2015)'
_computing_data_reduction 'CrysAlisPro 1.171.38.43 (Rigaku OD, 2015)'
_computing_structure_refinement 'SHELXL-2018/3 (Sheldrick, 2018)'
_diffrn_ambient_temperature 295(2)
_diffrn_detector 'CCD plate'
_diffrn_detector_area_resol_mean 10.6249
_diffrn_detector_type Atlas
_diffrn_measured_fraction_theta_full 0.998
_diffrn_measured_fraction_theta_max 0.904
_diffrn_measurement_device 'four-circle diffractometer'
_diffrn_measurement_device_type 'Xcalibur, Atlas'
_diffrn_radiation_monochromator graphite
_diffrn_radiation_probe x-ray
_diffrn_radiation_type 'Mo K\a'
_diffrn_radiation_wavelength 0.71073
_diffrn_reflns_av_R_equivalents 0.0303
_diffrn_reflns_av_unetI/netI 0.0202
_diffrn_reflns_Laue_measured_fraction_full 0.998
_diffrn_reflns_Laue_measured_fraction_max 0.904
_diffrn_reflns_limit_h_max 8
_diffrn_reflns_limit_h_min -11
_diffrn_reflns_limit_k_max 16
_diffrn_reflns_limit_k_min -16
_diffrn_reflns_limit_l_max 10
_diffrn_reflns_limit_l_min -10
_diffrn_reflns_number 6102
_diffrn_reflns_point_group_measured_fraction_full 0.998
_diffrn_reflns_point_group_measured_fraction_max 0.904
_diffrn_reflns_theta_full 25.242
_diffrn_reflns_theta_max 29.506
_diffrn_reflns_theta_min 2.827
_diffrn_source 'fine-focus sealed X-ray tube'
_diffrn_source_type 'Enhance (Mo) X-ray Source'
_exptl_absorpt_coefficient_mu 1.657
_exptl_absorpt_correction_T_max 1.00000
_exptl_absorpt_correction_T_min 0.96807
_exptl_absorpt_correction_type multi-scan
_exptl_absorpt_process_details
;
CrysAlisPro 1.171.38.43 (Rigaku Oxford Diffraction, 2015)
Empirical absorption correction using spherical harmonics,
 implemented in SCALE3 ABSPACK scaling algorithm.
;
_exptl_crystal_density_diffrn 1.821
_exptl_crystal_description prism
_exptl_crystal_F_000 604
_exptl_crystal_size_max 0.23
_exptl_crystal_size_mid 0.19
_exptl_crystal_size_min 0.11
_refine_diff_density_max 0.344
_refine_diff_density_min -0.662
_refine_diff_density_rms 0.085
_refine_ls_extinction_method none
_refine_ls_goodness_of_fit_ref 1.095
_refine_ls_hydrogen_treatment constr
_refine_ls_matrix_type full
_refine_ls_number_parameters 68
_refine_ls_number_reflns 1399
_refine_ls_number_restraints 0
_refine_ls_restrained_S_all 1.095
_refine_ls_R_factor_all 0.0497
_refine_ls_R_factor_gt 0.0369
_refine_ls_shift/su_max 0.000
_refine_ls_shift/su_mean 0.000
_refine_ls_structure_factor_coef Fsqd
_refine_ls_weighting_details 'w=1/[\s^2^(Fo^2^)+(0.0471P)^2^+1.8779P] where P=(Fo^2^+2Fc^2^)/3'
_refine_ls_weighting_scheme calc
_refine_ls_wR_factor_gt 0.0970
_refine_ls_wR_factor_ref 0.1063
_reflns_Friedel_coverage 0.000
_reflns_number_gt 1111
_reflns_number_total 1399
_reflns_threshold_expression 'I > 2\s(I)'
_cod_data_source_file d0ra03397a2.cif
_cod_data_source_block III
_cod_depositor_comments 'Adding full bibliography for 7240557--7240559.cif.'
_cod_database_code 7240557
_shelx_shelxl_version_number 2018/3
_shelx_space_group_comment
;
The symmetry employed for this shelxl refinement is uniquely defined
by the following loop, which should always be used as a source of
symmetry information in preference to the above space-group names.
They are only intended as comments.
;
_oxdiff_exptl_absorpt_empirical_full_min 0.971
_oxdiff_exptl_absorpt_empirical_full_max 1.050
_oxdiff_exptl_absorpt_empirical_details
;
Empirical correction (ABSPACK) includes:
- Absorption correction using spherical harmonics
- Frame scaling
;

loop_
_space_group_symop_operation_xyz
'x, y, z'
'-x+1/2, -y, z+1/2'
'-x, y+1/2, -z'
'x+1/2, -y+1/2, -z+1/2'
'-x, -y, -z'
'x-1/2, y, -z-1/2'
'x, -y-1/2, z'
'-x-1/2, y-1/2, z-1/2'

loop_
_atom_site_label
_atom_site_type_symbol
_atom_site_fract_x
_atom_site_fract_y
_atom_site_fract_z
_atom_site_U_iso_or_equiv
_atom_site_adp_type
_atom_site_occupancy
_atom_site_site_symmetry_order
_atom_site_calc_flag
_atom_site_refinement_flags_posn
_atom_site_refinement_flags_adp
_atom_site_refinement_flags_occupancy
_atom_site_disorder_assembly
_atom_site_disorder_group
Mn1 Mn 0.500000 0.500000 0.500000 0.02288(18) Uani 1 2 d S . P . .
P1 P 0.48975(12) 0.750000 0.64821(12) 0.0323(3) Uani 1 2 d S T P . .
H1A H 0.587670 0.750000 0.684129 0.039 Uiso 1 2 calc R U P . .
H1B H 0.429515 0.750000 0.740127 0.039 Uiso 1 2 calc R U P . .
P2 P 0.18161(11) 0.51581(6) 0.67037(12) 0.0446(3) Uani 0.915 1 d . . P . .
H2A H 0.121998 0.553198 0.598454 0.054 Uiso 0.96 1 calc R U P . .
H2B H 0.231845 0.564449 0.734227 0.054 Uiso 0.96 1 calc R U P . .
C2 C 0.18161(11) 0.51581(6) 0.67037(12) 0.0446(3) Uani 0.085 1 d . . P . .
O1 O 0.0881(2) 0.45627(14) 0.7731(2) 0.0392(5) Uani 1 1 d . . . . .
O2 O 0.2875(2) 0.45972(15) 0.5787(3) 0.0410(5) Uani 1 1 d . . . . .
O3 O 0.4649(3) 0.65533(15) 0.5638(3) 0.0499(6) Uani 1 1 d . . . . .
N2 N 0.1778(3) 0.250000 0.7634(4) 0.0316(7) Uani 1 2 d S T P . .
HB H 0.131327 0.196068 0.797819 0.038 Uiso 0.5 1 calc R U P . .
HC H 0.131327 0.303932 0.797820 0.038 Uiso 0.5 1 calc R U P . .
N1 N 0.1726(4) 0.250000 0.5951(4) 0.0415(9) Uani 1 2 d S T P . .
HA H 0.218763 0.198898 0.558596 0.050 Uiso 1 1 d R U . . .
C1 C 0.3209(5) 0.250000 0.8328(5) 0.0429(10) Uani 1 2 d S T P . .
HD H 0.372054 0.191608 0.798360 0.064 Uiso 0.5 1 calc R U P . .
HE H 0.313039 0.248938 0.944484 0.064 Uiso 0.5 2 calc R U P . .
HF H 0.371000 0.309453 0.800970 0.064 Uiso 0.5 1 calc R U P . .

loop_
_atom_site_aniso_label
_atom_site_aniso_U_11
_atom_site_aniso_U_22
_atom_site_aniso_U_33
_atom_site_aniso_U_23
_atom_site_aniso_U_13
_atom_site_aniso_U_12
Mn1 0.0242(3) 0.0149(3) 0.0295(3) 0.00079(19) -0.0008(2) -0.00061(19)
P1 0.0453(6) 0.0170(4) 0.0345(5) 0.000 -0.0041(4) 0.000
P2 0.0540(6) 0.0252(4) 0.0545(6) 0.0044(3) 0.0252(5) 0.0019(4)
C2 0.0540(6) 0.0252(4) 0.0545(6) 0.0044(3) 0.0252(5) 0.0019(4)
O1 0.0492(13) 0.0295(9) 0.0390(11) -0.0034(8) 0.0160(10) -0.0051(9)
O2 0.0359(11) 0.0329(10) 0.0543(13) -0.0054(10) 0.0138(10) -0.0067(9)
O3 0.0652(15) 0.0192(9) 0.0652(15) -0.0099(10) -0.0040(12) 0.0031(10)
N2 0.0279(16) 0.0269(14) 0.0402(18) 0.000 0.0042(14) 0.000
N1 0.056(2) 0.0287(16) 0.0395(19) 0.000 0.0039(17) 0.000
C1 0.032(2) 0.042(2) 0.054(3) 0.000 0.002(2) 0.000

loop_
_atom_type_symbol
_atom_type_description
_atom_type_scat_dispersion_real
_atom_type_scat_dispersion_imag
_atom_type_scat_source
H H 0.0000 0.0000 'International Tables Vol C Tables 4.2.6.8 and 6.1.1.4'
N N 0.0061 0.0033 'International Tables Vol C Tables 4.2.6.8 and 6.1.1.4'
O O 0.0106 0.0060 'International Tables Vol C Tables 4.2.6.8 and 6.1.1.4'
P P 0.1023 0.0942 'International Tables Vol C Tables 4.2.6.8 and 6.1.1.4'
Mn Mn 0.3368 0.7283 'International Tables Vol C Tables 4.2.6.8 and 6.1.1.4'
C C 0.0033 0.0016 'International Tables Vol C Tables 4.2.6.8 and 6.1.1.4'

loop_
_geom_angle_atom_site_label_1
_geom_angle_atom_site_label_2
_geom_angle_atom_site_label_3
_geom_angle
_geom_angle_site_symmetry_1
_geom_angle_site_symmetry_3
_geom_angle_publ_flag
O3 Mn1 O3 180.0 5_666 . ?
O3 Mn1 O2 90.97(8) 5_666 5_666 ?
O3 Mn1 O2 89.03(9) . 5_666 ?
O3 Mn1 O2 89.04(9) 5_666 . ?
O3 Mn1 O2 90.96(8) . . ?
O2 Mn1 O2 180.0 5_666 . ?
O3 Mn1 O1 85.01(8) 5_666 6_657 ?
O3 Mn1 O1 94.98(8) . 6_657 ?
O2 Mn1 O1 89.65(9) 5_666 6_657 ?
O2 Mn1 O1 90.35(9) . 6_657 ?
O3 Mn1 O1 94.99(8) 5_666 2_564 ?
O3 Mn1 O1 85.02(8) . 2_564 ?
O2 Mn1 O1 90.35(9) 5_666 2_564 ?
O2 Mn1 O1 89.65(9) . 2_564 ?
O1 Mn1 O1 180.0 6_657 2_564 ?
O3 P1 O3 117.7(2) . 7_575 ?
O3 P1 H1A 107.9 . . ?
O3 P1 H1A 107.9 7_575 . ?
O3 P1 H1B 107.9 . . ?
O3 P1 H1B 107.9 7_575 . ?
H1A P1 H1B 107.2 . . ?
O2 P2 O1 116.72(12) . . ?
O2 P2 H2A 108.1 . . ?
O1 P2 H2A 108.1 . . ?
O2 P2 H2B 108.1 . . ?
O1 P2 H2B 108.1 . . ?
H2A P2 H2B 107.3 . . ?
P2 O1 Mn1 127.76(11) . 2_565 ?
P2 O2 Mn1 131.42(12) . . ?
P1 O3 Mn1 156.62(16) . . ?
N1 N2 C1 115.8(3) . . ?
N1 N2 HB 108.3 . . ?
C1 N2 HB 108.3 . . ?
N1 N2 HC 108.3 . . ?
C1 N2 HC 108.3 . . ?
HB N2 HC 107.4 . . ?
N2 N1 HA 110.2 . . ?
N2 N1 HA 110.2(7) . 7_565 ?
HA N1 HA 103.6 . 7_565 ?
N2 C1 HD 109.5 . . ?
N2 C1 HE 109.5 . . ?
HD C1 HE 109.5 . . ?
N2 C1 HF 109.5 . . ?
HD C1 HF 109.5 . . ?
HE C1 HF 109.5 . . ?

loop_
_geom_bond_atom_site_label_1
_geom_bond_atom_site_label_2
_geom_bond_distance
_geom_bond_site_symmetry_2
_geom_bond_publ_flag
Mn1 O3 2.163(2) 5_666 ?
Mn1 O3 2.163(2) . ?
Mn1 O2 2.174(2) 5_666 ?
Mn1 O2 2.174(2) . ?
Mn1 O1 2.1919(19) 6_657 ?
Mn1 O1 2.1919(19) 2_564 ?
P1 O3 1.471(2) . ?
P1 O3 1.471(2) 7_575 ?
P1 H1A 0.9700 . ?
P1 H1B 0.9700 . ?
P2 O2 1.471(2) . ?
P2 O1 1.475(2) . ?
P2 H2A 0.9700 . ?
P2 H2B 0.9700 . ?
N2 N1 1.443(5) . ?
N2 C1 1.470(5) . ?
N2 HB 0.8900 . ?
N2 HC 0.8900 . ?
N1 HA 0.8651 . ?
N1 HA 0.87(3) 7_565 ?
C1 HD 0.9600 . ?
C1 HE 0.9600 . ?
C1 HF 0.9600 . ?

loop_
_geom_hbond_atom_site_label_D
_geom_hbond_atom_site_label_H
_geom_hbond_atom_site_label_A
_geom_hbond_distance_DH
_geom_hbond_distance_HA
_geom_hbond_distance_DA
_geom_hbond_angle_DHA
_geom_hbond_site_symmetry_A
_geom_hbond_publ_flag
N2 HB O1 0.89 2.08 2.871(2) 148.0 7_565 yes
N2 HB O3 0.89 2.51 3.164(4) 130.6 8_656 yes
N2 HC O1 0.89 2.08 2.871(2) 148.0 . yes
N2 HC O3 0.89 2.51 3.164(4) 130.6 2_565 yes
N1 HA O2 0.87 2.21 2.994(2) 150.1 7_565 yes
